data_4315360
loop_
_publ_author_name
'Emiliano Tamanini'
'Kevin Flavin'
'Majid Motevalli'
'Silvia Piperno'
'Levi A. Gheber'
'Matthew H. Todd'
'Michael Watkinson'

_publ_section_title
;
 Cyclam-Based "Clickates": Homogeneous and Heterogeneous Fluorescent
 Sensors for Zn(II)
;
_journal_name_full 'Inorganic Chemistry'
_journal_page_first 3789
_journal_page_last 3800
_journal_paper_doi 10.1021/ic901939x
_journal_volume 49
_journal_year 2010
_chemical_formula_moiety 'C32 H45 Cl2 Cu1 N11 O8'
_chemical_formula_sum 'C32 H45 Cl2 Cu N11 O8'
_chemical_formula_weight 846.23
_chemical_name_systematic
;
 ?
;
_space_group_IT_number 2
_symmetry_cell_setting triclinic
_symmetry_Int_Tables_number 2
_symmetry_space_group_name_Hall '-P 1'
_symmetry_space_group_name_H-M 'P -1'
_atom_sites_solution_hydrogens geom
_atom_sites_solution_primary direct
_atom_sites_solution_secondary difmap
_audit_creation_method SHELXL-97
_cell_angle_alpha 63.385(2)
_cell_angle_beta 77.978(2)
_cell_angle_gamma 78.005(2)
_cell_formula_units_Z 2
_cell_length_a 10.9250(3)
_cell_length_b 14.1486(4)
_cell_length_c 14.2506(3)
_cell_measurement_reflns_used 8521
_cell_measurement_temperature 120(2)
_cell_measurement_theta_max 27.48
_cell_measurement_theta_min 2.91
_cell_volume 1909.57(9)
_computing_cell_refinement 'HKL Scalepack (Otwinowski & Minor 1997)'
_computing_data_collection 'Collect (Bruker AXS BV, 1997-2004)'
_computing_data_reduction 'HKL Denzo and Scalepack (Otwinowski & Minor 1997)'
_computing_molecular_graphics 'Ortep-3 for Windows (Farrugia, 1997)'
_computing_publication_material 'WinGX publication routines (Farrugia, 1999)'
_computing_structure_refinement 'SHELXL-97 (Sheldrick, 1997)'
_computing_structure_solution 'SHELXS-97 (Sheldrick, 1997)'
_diffrn_ambient_temperature 120(2)
_diffrn_detector_area_resol_mean '4096x4096pixels / 62x62mm'
_diffrn_measured_fraction_theta_full 0.981
_diffrn_measured_fraction_theta_max 0.981
_diffrn_measurement_device_type 'Bruker-Nonius APEX II CCD camera on \k-goniostat'
_diffrn_measurement_method '\f & \w scans'
_diffrn_radiation_monochromator '10cm confocal mirrors'
_diffrn_radiation_source 'Bruker-Nonius FR591 rotating anode'
_diffrn_radiation_type MoK\a
_diffrn_radiation_wavelength 0.71073
_diffrn_reflns_av_R_equivalents 0.0532
_diffrn_reflns_av_sigmaI/netI 0.0500
_diffrn_reflns_limit_h_max 14
_diffrn_reflns_limit_h_min -14
_diffrn_reflns_limit_k_max 18
_diffrn_reflns_limit_k_min -18
_diffrn_reflns_limit_l_max 18
_diffrn_reflns_limit_l_min -18
_diffrn_reflns_number 34217
_diffrn_reflns_theta_full 27.63
_diffrn_reflns_theta_max 27.63
_diffrn_reflns_theta_min 2.93
_exptl_absorpt_coefficient_mu 0.776
_exptl_absorpt_correction_T_max 0.8925
_exptl_absorpt_correction_T_min 0.8730
_exptl_absorpt_correction_type multi-scan
_exptl_absorpt_process_details 'SADABS 2007/2 (Sheldrick, G.M., 2007)'
_exptl_crystal_colour blue
_exptl_crystal_density_diffrn 1.472
_exptl_crystal_density_method 'not measured'
_exptl_crystal_description block
_exptl_crystal_F_000 882
_exptl_crystal_size_max 0.18
_exptl_crystal_size_mid 0.16
_exptl_crystal_size_min 0.15
_refine_diff_density_max 0.626
_refine_diff_density_min -0.459
_refine_diff_density_rms 0.080
_refine_ls_extinction_method none
_refine_ls_goodness_of_fit_ref 1.066
_refine_ls_hydrogen_treatment mixed
_refine_ls_matrix_type full
_refine_ls_number_parameters 496
_refine_ls_number_reflns 8724
_refine_ls_number_restraints 0
_refine_ls_restrained_S_all 1.066
_refine_ls_R_factor_all 0.0758
_refine_ls_R_factor_gt 0.0567
_refine_ls_shift/su_max 0.000
_refine_ls_shift/su_mean 0.000
_refine_ls_structure_factor_coef Fsqd
_refine_ls_weighting_details 'calc w=1/[\s^2^(Fo^2^)+(0.0091P)^2^+4.5864P] where P=(Fo^2^+2Fc^2^)/3'
_refine_ls_weighting_scheme calc
_refine_ls_wR_factor_gt 0.1076
_refine_ls_wR_factor_ref 0.1175
_reflns_number_gt 7060
_reflns_number_total 8724
_reflns_threshold_expression >2sigma(I)
_cod_data_source_file ic901939x_si_002.cif
_cod_data_source_block et536
_cod_depositor_comments
;
The following automatic conversions were performed:

'_exptl_absorpt_correction_type' value 'Multi-scan' changed to
'multi-scan' according to the built-in table from CIF Core dictionary
named 'cif_core.dic' version 2.4.1 from 2010-06-29.

Automatic conversion script
Id: cif_fix_values 1646 2011-03-28 12:23:43Z adriana 
;
_cod_database_code 4315360

loop_
_symmetry_equiv_pos_as_xyz
'x, y, z'
'-x, -y, -z'

loop_
_atom_site_label
_atom_site_type_symbol
_atom_site_fract_x
_atom_site_fract_y
_atom_site_fract_z
_atom_site_U_iso_or_equiv
_atom_site_adp_type
_atom_site_occupancy
_atom_site_symmetry_multiplicity
_atom_site_calc_flag
_atom_site_refinement_flags
_atom_site_disorder_assembly
_atom_site_disorder_group
C1 C 0.4467(3) 0.3012(3) 0.5083(2) 0.0295(7) Uani 1 1 d . . .
H1A H 0.4996 0.2720 0.5662 0.035 Uiso 1 1 calc R . .
H1B H 0.3670 0.2691 0.5364 0.035 Uiso 1 1 calc R . .
C2 C 0.4186(3) 0.4205(3) 0.4685(2) 0.0288(7) Uani 1 1 d . . .
H2A H 0.3677 0.4388 0.5257 0.035 Uiso 1 1 calc R . .
H2B H 0.4987 0.4514 0.4482 0.035 Uiso 1 1 calc R . .
C3 C 0.2111(3) 0.4582(3) 0.4135(3) 0.0298(7) Uani 1 1 d . . .
H3A H 0.1781 0.5054 0.4501 0.036 Uiso 1 1 calc R . .
H3B H 0.2019 0.3841 0.4661 0.036 Uiso 1 1 calc R . .
C4 C 0.1309(3) 0.4876(3) 0.3264(3) 0.0307(7) Uani 1 1 d . . .
H4A H 0.0412 0.4865 0.3579 0.037 Uiso 1 1 calc R . .
H4B H 0.1410 0.5615 0.2737 0.037 Uiso 1 1 calc R . .
C5 C 0.1616(3) 0.4159(3) 0.2693(3) 0.0313(7) Uani 1 1 d . . .
H5A H 0.1559 0.3413 0.3220 0.038 Uiso 1 1 calc R . .
H5B H 0.0976 0.4356 0.2214 0.038 Uiso 1 1 calc R . .
C6 C 0.3086(3) 0.3553(3) 0.1474(3) 0.0298(7) Uani 1 1 d . . .
H6A H 0.2594 0.3905 0.0867 0.036 Uiso 1 1 calc R . .
H6B H 0.2796 0.2851 0.1943 0.036 Uiso 1 1 calc R . .
C7 C 0.4474(3) 0.3406(3) 0.1083(2) 0.0268(6) Uani 1 1 d . . .
H7A H 0.4635 0.2905 0.0746 0.032 Uiso 1 1 calc R . .
H7B H 0.4733 0.4098 0.0544 0.032 Uiso 1 1 calc R . .
C8 C 0.5191(3) 0.1801(2) 0.2592(2) 0.0288(7) Uani 1 1 d . . .
H8A H 0.5600 0.1446 0.2124 0.035 Uiso 1 1 calc R . .
H8B H 0.4297 0.1671 0.2793 0.035 Uiso 1 1 calc R . .
C9 C 0.5833(3) 0.1292(3) 0.3589(3) 0.0324(7) Uani 1 1 d . . .
H9A H 0.5904 0.0507 0.3860 0.039 Uiso 1 1 calc R . .
H9B H 0.6700 0.1485 0.3396 0.039 Uiso 1 1 calc R . .
C10 C 0.5168(3) 0.1607(3) 0.4469(3) 0.0319(7) Uani 1 1 d . . .
H10A H 0.4289 0.1441 0.4646 0.038 Uiso 1 1 calc R . .
H10B H 0.5597 0.1175 0.5107 0.038 Uiso 1 1 calc R . .
C11 C 0.3659(3) 0.5818(2) 0.3129(2) 0.0270(6) Uani 1 1 d . . .
H11A H 0.3509 0.6178 0.3608 0.032 Uiso 1 1 calc R . .
H11B H 0.3050 0.6178 0.2608 0.032 Uiso 1 1 calc R . .
C12 C 0.4984(3) 0.5883(2) 0.2567(2) 0.0239(6) Uani 1 1 d . . .
C13 C 0.5872(3) 0.6521(2) 0.2377(2) 0.0269(6) Uani 1 1 d . . .
H13 H 0.5789 0.7091 0.2575 0.032 Uiso 1 1 calc R . .
C14 C 0.8184(3) 0.6466(3) 0.1570(2) 0.0293(7) Uani 1 1 d . . .
H14A H 0.8775 0.5830 0.1941 0.035 Uiso 1 1 calc R . .
H14B H 0.8202 0.7006 0.1828 0.035 Uiso 1 1 calc R . .
C15 C 0.8639(3) 0.6909(3) 0.0397(2) 0.0266(6) Uani 1 1 d . . .
C16 C 0.9598(3) 0.6319(3) 0.0004(3) 0.0290(7) Uani 1 1 d . . .
H16 H 0.9947 0.5634 0.0472 0.035 Uiso 1 1 calc R . .
C17 C 1.0055(3) 0.6722(3) -0.1069(3) 0.0352(8) Uani 1 1 d . . .
H17 H 1.0714 0.6314 -0.1333 0.042 Uiso 1 1 calc R . .
C18 C 0.9551(4) 0.7708(3) -0.1744(3) 0.0409(9) Uani 1 1 d . . .
H18 H 0.9854 0.7981 -0.2479 0.049 Uiso 1 1 calc R . .
C19 C 0.8607(4) 0.8306(3) -0.1363(3) 0.0451(9) Uani 1 1 d . . .
H19 H 0.8270 0.8994 -0.1833 0.054 Uiso 1 1 calc R . .
C20 C 0.8145(3) 0.7908(3) -0.0293(3) 0.0371(8) Uani 1 1 d . . .
H20 H 0.7489 0.8322 -0.0033 0.045 Uiso 1 1 calc R . .
C21 C 0.6559(3) 0.3222(2) 0.1558(2) 0.0244(6) Uani 1 1 d . . .
H21A H 0.6555 0.4003 0.1264 0.029 Uiso 1 1 calc R . .
H21B H 0.7071 0.2885 0.2151 0.029 Uiso 1 1 calc R . .
C22 C 0.7179(3) 0.2856(2) 0.0719(2) 0.0246(6) Uani 1 1 d . . .
C23 C 0.7771(3) 0.1884(3) 0.0766(2) 0.0261(6) Uani 1 1 d . . .
H23 H 0.7879 0.1235 0.1381 0.031 Uiso 1 1 calc R . .
C24 C 0.8781(3) 0.1282(3) -0.0696(3) 0.0352(8) Uani 1 1 d . . .
H24A H 0.9017 0.0583 -0.0116 0.042 Uiso 1 1 calc R . .
H24B H 0.9562 0.1535 -0.1168 0.042 Uiso 1 1 calc R . .
C25 C 0.7906(3) 0.1157(2) -0.1314(2) 0.0280(7) Uani 1 1 d . . .
C26 C 0.6785(4) 0.0744(3) -0.0799(3) 0.0407(8) Uani 1 1 d . . .
H26 H 0.6573 0.0539 -0.0059 0.049 Uiso 1 1 calc R . .
C27 C 0.5974(4) 0.0629(3) -0.1351(3) 0.0452(9) Uani 1 1 d . . .
H27 H 0.5205 0.0350 -0.0990 0.054 Uiso 1 1 calc R . .
C28 C 0.6269(3) 0.0915(3) -0.2426(3) 0.0378(8) Uani 1 1 d . . .
H28 H 0.5708 0.0833 -0.2804 0.045 Uiso 1 1 calc R . .
C29 C 0.7385(3) 0.1322(3) -0.2947(3) 0.0360(8) Uani 1 1 d . . .
H29 H 0.7599 0.1511 -0.3684 0.043 Uiso 1 1 calc R . .
C30 C 0.8200(3) 0.1457(3) -0.2397(3) 0.0338(7) Uani 1 1 d . . .
H30 H 0.8958 0.1754 -0.2763 0.041 Uiso 1 1 calc R . .
C31 C 0.9321(4) 0.9599(4) 0.4222(3) 0.0541(11) Uani 1 1 d . . .
H31A H 0.9320 1.0367 0.3974 0.081 Uiso 1 1 calc R . .
H31B H 0.9087 0.9464 0.3670 0.081 Uiso 1 1 calc R . .
H31C H 1.0166 0.9225 0.4383 0.081 Uiso 1 1 calc R . .
C32 C 0.8414(4) 0.9214(4) 0.5173(3) 0.0501(10) Uani 1 1 d . . .
N1 N 0.5146(3) 0.2749(2) 0.41905(19) 0.0247(5) Uani 1 1 d . . .
N2 N 0.3483(2) 0.4668(2) 0.37540(19) 0.0230(5) Uani 1 1 d . . .
N3 N 0.2891(2) 0.4220(2) 0.2064(2) 0.0247(5) Uani 1 1 d . . .
N4 N 0.5234(2) 0.2976(2) 0.19842(19) 0.0223(5) Uani 1 1 d . . .
N5 N 0.5502(2) 0.5175(2) 0.21425(19) 0.0246(5) Uani 1 1 d . . .
N6 N 0.6678(2) 0.5347(2) 0.1704(2) 0.0263(5) Uani 1 1 d . . .
N7 N 0.6895(2) 0.6166(2) 0.1846(2) 0.0257(5) Uani 1 1 d . . .
N8 N 0.7249(2) 0.3561(2) -0.0323(2) 0.0289(6) Uani 1 1 d . . .
N9 N 0.7852(3) 0.3063(2) -0.0907(2) 0.0322(6) Uani 1 1 d . . .
N10 N 0.8166(2) 0.2050(2) -0.0250(2) 0.0286(6) Uani 1 1 d . . .
N11 N 0.7715(4) 0.8917(4) 0.5912(3) 0.0810(14) Uani 1 1 d . . .
Cu1 Cu 0.43412(3) 0.37925(3) 0.28872(3) 0.02125(10) Uani 1 1 d . . .
O1 O 0.8076(3) 0.2275(2) 0.4196(2) 0.0478(7) Uani 1 1 d . . .
O2 O 0.8826(2) 0.3906(2) 0.3111(2) 0.0487(7) Uani 1 1 d . . .
O3 O 0.9298(2) 0.2979(2) 0.4847(2) 0.0483(7) Uani 1 1 d . . .
O4 O 0.7224(2) 0.3763(2) 0.4524(2) 0.0515(7) Uani 1 1 d . . .
O5 O 0.1304(3) 0.0600(2) 0.7994(3) 0.0630(9) Uani 1 1 d . . .
O6 O 0.3170(3) 0.0760(2) 0.6850(2) 0.0622(9) Uani 1 1 d . . .
O7 O 0.2966(3) 0.1210(3) 0.8252(3) 0.0735(10) Uani 1 1 d . . .
O8 O 0.1828(3) 0.2280(2) 0.6844(2) 0.0498(7) Uani 1 1 d . . .
Cl1 Cl 0.83684(7) 0.32376(6) 0.41664(6) 0.02945(17) Uani 1 1 d . . .
Cl2 Cl 0.23140(7) 0.12094(6) 0.74823(6) 0.02827(17) Uani 1 1 d . . .
H1N H 0.589(3) 0.286(2) 0.409(2) 0.012(7) Uiso 1 1 d . . .
H3N H 0.292(3) 0.484(3) 0.163(2) 0.015(8) Uiso 1 1 d . . .

loop_
_atom_site_aniso_label
_atom_site_aniso_U_11
_atom_site_aniso_U_22
_atom_site_aniso_U_33
_atom_site_aniso_U_23
_atom_site_aniso_U_13
_atom_site_aniso_U_12
C1 0.0332(17) 0.0326(17) 0.0248(16) -0.0144(14) -0.0034(13) -0.0036(13)
C2 0.0319(16) 0.0305(17) 0.0257(16) -0.0136(13) -0.0020(12) -0.0055(13)
C3 0.0256(15) 0.0359(18) 0.0307(17) -0.0177(14) 0.0019(12) -0.0069(13)
C4 0.0211(15) 0.0367(18) 0.0332(17) -0.0156(15) 0.0022(12) -0.0056(13)
C5 0.0212(15) 0.0385(19) 0.0352(18) -0.0164(15) -0.0006(13) -0.0073(13)
C6 0.0281(16) 0.0361(18) 0.0314(17) -0.0183(14) -0.0048(13) -0.0065(13)
C7 0.0279(15) 0.0318(17) 0.0246(15) -0.0147(13) -0.0046(12) -0.0044(13)
C8 0.0339(17) 0.0263(16) 0.0302(16) -0.0156(14) -0.0015(13) -0.0064(13)
C9 0.0426(19) 0.0221(16) 0.0307(17) -0.0094(13) -0.0067(14) -0.0030(13)
C10 0.0414(19) 0.0235(16) 0.0298(17) -0.0098(14) -0.0050(14) -0.0054(14)
C11 0.0282(16) 0.0259(16) 0.0288(16) -0.0139(13) -0.0006(12) -0.0054(12)
C12 0.0289(15) 0.0209(14) 0.0229(15) -0.0100(12) -0.0010(12) -0.0060(12)
C13 0.0344(17) 0.0234(15) 0.0259(15) -0.0135(13) 0.0000(12) -0.0066(13)
C14 0.0296(16) 0.0336(17) 0.0320(17) -0.0178(14) -0.0020(13) -0.0123(13)
C15 0.0240(15) 0.0290(16) 0.0334(17) -0.0167(14) -0.0017(12) -0.0111(12)
C16 0.0244(15) 0.0332(17) 0.0345(17) -0.0172(14) -0.0053(13) -0.0061(13)
C17 0.0246(16) 0.050(2) 0.0401(19) -0.0254(17) 0.0018(14) -0.0139(15)
C18 0.046(2) 0.050(2) 0.0298(18) -0.0126(17) 0.0044(15) -0.0302(18)
C19 0.063(3) 0.0272(18) 0.041(2) -0.0066(16) -0.0102(18) -0.0137(17)
C20 0.043(2) 0.0258(17) 0.042(2) -0.0152(15) -0.0034(15) -0.0037(14)
C21 0.0243(14) 0.0260(15) 0.0278(15) -0.0159(13) -0.0006(12) -0.0054(12)
C22 0.0210(14) 0.0284(16) 0.0280(15) -0.0148(13) -0.0029(11) -0.0036(12)
C23 0.0264(15) 0.0289(16) 0.0255(15) -0.0138(13) -0.0027(12) -0.0040(12)
C24 0.0325(17) 0.042(2) 0.0375(19) -0.0266(16) -0.0050(14) 0.0061(15)
C25 0.0290(16) 0.0268(16) 0.0293(16) -0.0159(13) -0.0044(12) 0.0041(12)
C26 0.046(2) 0.047(2) 0.0276(18) -0.0142(16) 0.0006(15) -0.0125(17)
C27 0.043(2) 0.056(2) 0.035(2) -0.0146(18) 0.0009(16) -0.0188(18)
C28 0.043(2) 0.0336(19) 0.0386(19) -0.0147(16) -0.0137(15) -0.0018(15)
C29 0.049(2) 0.0304(18) 0.0248(16) -0.0110(14) -0.0036(14) -0.0018(15)
C30 0.0349(18) 0.0356(18) 0.0300(17) -0.0161(15) -0.0001(14) -0.0019(14)
C31 0.050(2) 0.064(3) 0.048(2) -0.021(2) -0.0015(19) -0.018(2)
C32 0.043(2) 0.062(3) 0.043(2) -0.015(2) -0.0080(18) -0.017(2)
N1 0.0251(13) 0.0269(14) 0.0244(13) -0.0125(11) -0.0011(10) -0.0063(11)
N2 0.0228(12) 0.0258(13) 0.0234(12) -0.0138(11) 0.0001(10) -0.0046(10)
N3 0.0232(13) 0.0251(14) 0.0273(14) -0.0127(12) -0.0008(10) -0.0049(10)
N4 0.0216(12) 0.0246(13) 0.0230(12) -0.0118(10) -0.0018(9) -0.0052(10)
N5 0.0253(13) 0.0258(13) 0.0279(13) -0.0157(11) 0.0006(10) -0.0078(10)
N6 0.0286(13) 0.0282(14) 0.0292(14) -0.0177(11) 0.0006(10) -0.0094(11)
N7 0.0316(14) 0.0238(13) 0.0267(13) -0.0139(11) -0.0011(10) -0.0093(11)
N8 0.0297(14) 0.0299(14) 0.0281(14) -0.0141(12) -0.0012(11) -0.0046(11)
N9 0.0335(15) 0.0330(15) 0.0292(14) -0.0155(12) -0.0017(11) 0.0007(12)
N10 0.0267(13) 0.0312(14) 0.0289(14) -0.0154(12) -0.0046(11) 0.0016(11)
N11 0.054(2) 0.124(4) 0.051(2) -0.017(2) -0.0008(19) -0.038(3)
Cu1 0.02228(18) 0.02269(19) 0.02152(18) -0.01159(14) -0.00134(13) -0.00490(14)
O1 0.0493(16) 0.0427(15) 0.0611(17) -0.0304(14) -0.0035(13) -0.0103(12)
O2 0.0416(15) 0.0610(18) 0.0337(14) -0.0085(13) -0.0019(11) -0.0167(13)
O3 0.0431(15) 0.0595(18) 0.0395(14) -0.0112(13) -0.0142(12) -0.0152(13)
O4 0.0337(14) 0.0654(19) 0.0720(19) -0.0493(16) 0.0032(13) -0.0035(13)
O5 0.0394(15) 0.0441(17) 0.085(2) -0.0145(16) 0.0076(15) -0.0103(13)
O6 0.067(2) 0.0506(18) 0.066(2) -0.0370(16) 0.0195(16) -0.0015(15)
O7 0.098(3) 0.061(2) 0.086(2) -0.0433(19) -0.059(2) 0.0153(18)
O8 0.0713(19) 0.0309(14) 0.0402(15) -0.0124(12) -0.0138(13) 0.0084(13)
Cl1 0.0246(4) 0.0348(4) 0.0309(4) -0.0158(3) -0.0007(3) -0.0064(3)
Cl2 0.0309(4) 0.0264(4) 0.0292(4) -0.0147(3) -0.0020(3) -0.0022(3)

loop_
_atom_type_symbol
_atom_type_description
_atom_type_scat_dispersion_real
_atom_type_scat_dispersion_imag
_atom_type_scat_source
C C 0.0033 0.0016 'International Tables Vol C Tables 4.2.6.8 and 6.1.1.4'
H H 0.0000 0.0000 'International Tables Vol C Tables 4.2.6.8 and 6.1.1.4'
N N 0.0061 0.0033 'International Tables Vol C Tables 4.2.6.8 and 6.1.1.4'
Cu Cu 0.3201 1.2651 'International Tables Vol C Tables 4.2.6.8 and 6.1.1.4'
O O 0.0106 0.0060 'International Tables Vol C Tables 4.2.6.8 and 6.1.1.4'
Cl Cl 0.1484 0.1585 'International Tables Vol C Tables 4.2.6.8 and 6.1.1.4'

loop_
_geom_angle_atom_site_label_1
_geom_angle_atom_site_label_2
_geom_angle_atom_site_label_3
_geom_angle
_geom_angle_site_symmetry_1
_geom_angle_site_symmetry_3
_geom_angle_publ_flag
N1 C1 C2 108.8(2) . . ?
N1 C1 H1A 109.9 . . ?
C2 C1 H1A 109.9 . . ?
N1 C1 H1B 109.9 . . ?
C2 C1 H1B 109.9 . . ?
H1A C1 H1B 108.3 . . ?
N2 C2 C1 110.7(3) . . ?
N2 C2 H2A 109.5 . . ?
C1 C2 H2A 109.5 . . ?
N2 C2 H2B 109.5 . . ?
C1 C2 H2B 109.5 . . ?
H2A C2 H2B 108.1 . . ?
N2 C3 C4 114.3(2) . . ?
N2 C3 H3A 108.7 . . ?
C4 C3 H3A 108.7 . . ?
N2 C3 H3B 108.7 . . ?
C4 C3 H3B 108.7 . . ?
H3A C3 H3B 107.6 . . ?
C5 C4 C3 115.3(3) . . ?
C5 C4 H4A 108.5 . . ?
C3 C4 H4A 108.5 . . ?
C5 C4 H4B 108.5 . . ?
C3 C4 H4B 108.5 . . ?
H4A C4 H4B 107.5 . . ?
N3 C5 C4 113.5(3) . . ?
N3 C5 H5A 108.9 . . ?
C4 C5 H5A 108.9 . . ?
N3 C5 H5B 108.9 . . ?
C4 C5 H5B 108.9 . . ?
H5A C5 H5B 107.7 . . ?
N3 C6 C7 108.4(2) . . ?
N3 C6 H6A 110.0 . . ?
C7 C6 H6A 110.0 . . ?
N3 C6 H6B 110.0 . . ?
C7 C6 H6B 110.0 . . ?
H6A C6 H6B 108.4 . . ?
N4 C7 C6 110.3(2) . . ?
N4 C7 H7A 109.6 . . ?
C6 C7 H7A 109.6 . . ?
N4 C7 H7B 109.6 . . ?
C6 C7 H7B 109.6 . . ?
H7A C7 H7B 108.1 . . ?
N4 C8 C9 114.3(3) . . ?
N4 C8 H8A 108.7 . . ?
C9 C8 H8A 108.7 . . ?
N4 C8 H8B 108.7 . . ?
C9 C8 H8B 108.7 . . ?
H8A C8 H8B 107.6 . . ?
C10 C9 C8 115.0(3) . . ?
C10 C9 H9A 108.5 . . ?
C8 C9 H9A 108.5 . . ?
C10 C9 H9B 108.5 . . ?
C8 C9 H9B 108.5 . . ?
H9A C9 H9B 107.5 . . ?
N1 C10 C9 113.1(3) . . ?
N1 C10 H10A 109.0 . . ?
C9 C10 H10A 109.0 . . ?
N1 C10 H10B 109.0 . . ?
C9 C10 H10B 109.0 . . ?
H10A C10 H10B 107.8 . . ?
N2 C11 C12 108.5(2) . . ?
N2 C11 H11A 110.0 . . ?
C12 C11 H11A 110.0 . . ?
N2 C11 H11B 110.0 . . ?
C12 C11 H11B 110.0 . . ?
H11A C11 H11B 108.4 . . ?
N5 C12 C13 107.7(3) . . ?
N5 C12 C11 118.6(3) . . ?
C13 C12 C11 133.7(3) . . ?
N7 C13 C12 105.2(3) . . ?
N7 C13 H13 127.4 . . ?
C12 C13 H13 127.4 . . ?
N7 C14 C15 113.5(2) . . ?
N7 C14 H14A 108.9 . . ?
C15 C14 H14A 108.9 . . ?
N7 C14 H14B 108.9 . . ?
C15 C14 H14B 108.9 . . ?
H14A C14 H14B 107.7 . . ?
C20 C15 C16 119.1(3) . . ?
C20 C15 C14 121.4(3) . . ?
C16 C15 C14 119.4(3) . . ?
C15 C16 C17 120.5(3) . . ?
C15 C16 H16 119.7 . . ?
C17 C16 H16 119.7 . . ?
C18 C17 C16 119.7(3) . . ?
C18 C17 H17 120.1 . . ?
C16 C17 H17 120.1 . . ?
C17 C18 C19 120.3(3) . . ?
C17 C18 H18 119.8 . . ?
C19 C18 H18 119.8 . . ?
C18 C19 C20 120.2(3) . . ?
C18 C19 H19 119.9 . . ?
C20 C19 H19 119.9 . . ?
C15 C20 C19 120.1(3) . . ?
C15 C20 H20 120.0 . . ?
C19 C20 H20 120.0 . . ?
C22 C21 N4 114.6(2) . . ?
C22 C21 H21A 108.6 . . ?
N4 C21 H21A 108.6 . . ?
C22 C21 H21B 108.6 . . ?
N4 C21 H21B 108.6 . . ?
H21A C21 H21B 107.6 . . ?
N8 C22 C23 107.5(3) . . ?
N8 C22 C21 120.2(3) . . ?
C23 C22 C21 132.3(3) . . ?
N10 C23 C22 105.0(3) . . ?
N10 C23 H23 127.5 . . ?
C22 C23 H23 127.5 . . ?
N10 C24 C25 110.6(3) . . ?
N10 C24 H24A 109.5 . . ?
C25 C24 H24A 109.5 . . ?
N10 C24 H24B 109.5 . . ?
C25 C24 H24B 109.5 . . ?
H24A C24 H24B 108.1 . . ?
C26 C25 C30 119.0(3) . . ?
C26 C25 C24 119.8(3) . . ?
C30 C25 C24 121.2(3) . . ?
C27 C26 C25 120.6(3) . . ?
C27 C26 H26 119.7 . . ?
C25 C26 H26 119.7 . . ?
C26 C27 C28 120.5(3) . . ?
C26 C27 H27 119.7 . . ?
C28 C27 H27 119.7 . . ?
C29 C28 C27 119.5(3) . . ?
C29 C28 H28 120.3 . . ?
C27 C28 H28 120.3 . . ?
C28 C29 C30 120.3(3) . . ?
C28 C29 H29 119.9 . . ?
C30 C29 H29 119.9 . . ?
C25 C30 C29 120.1(3) . . ?
C25 C30 H30 120.0 . . ?
C29 C30 H30 120.0 . . ?
C32 C31 H31A 109.5 . . ?
C32 C31 H31B 109.5 . . ?
H31A C31 H31B 109.5 . . ?
C32 C31 H31C 109.5 . . ?
H31A C31 H31C 109.5 . . ?
H31B C31 H31C 109.5 . . ?
N11 C32 C31 179.7(5) . . ?
C10 N1 C1 110.6(2) . . ?
C10 N1 Cu1 116.1(2) . . ?
C1 N1 Cu1 106.80(19) . . ?
C10 N1 H1N 107(2) . . ?
C1 N1 H1N 108(2) . . ?
Cu1 N1 H1N 108(2) . . ?
C2 N2 C3 109.0(2) . . ?
C2 N2 C11 109.0(2) . . ?
C3 N2 C11 109.3(2) . . ?
C2 N2 Cu1 103.85(18) . . ?
C3 N2 Cu1 114.79(19) . . ?
C11 N2 Cu1 110.60(18) . . ?
C6 N3 C5 110.2(2) . . ?
C6 N3 Cu1 107.90(19) . . ?
C5 N3 Cu1 115.7(2) . . ?
C6 N3 H3N 108(2) . . ?
C5 N3 H3N 107(2) . . ?
Cu1 N3 H3N 108(2) . . ?
C21 N4 C8 111.5(2) . . ?
C21 N4 C7 109.1(2) . . ?
C8 N4 C7 109.5(2) . . ?
C21 N4 Cu1 111.10(18) . . ?
C8 N4 Cu1 111.45(18) . . ?
C7 N4 Cu1 103.81(17) . . ?
N6 N5 C12 109.4(2) . . ?
N6 N5 Cu1 138.0(2) . . ?
C12 N5 Cu1 108.33(18) . . ?
N5 N6 N7 106.5(2) . . ?
N6 N7 C13 111.2(2) . . ?
N6 N7 C14 119.8(2) . . ?
C13 N7 C14 128.4(3) . . ?
N9 N8 C22 109.1(3) . . ?
N8 N9 N10 107.2(2) . . ?
N9 N10 C23 111.1(3) . . ?
N9 N10 C24 119.0(3) . . ?
C23 N10 C24 129.7(3) . . ?
N3 Cu1 N1 147.79(11) . . ?
N3 Cu1 N4 87.03(10) . . ?
N1 Cu1 N4 94.20(10) . . ?
N3 Cu1 N2 93.22(10) . . ?
N1 Cu1 N2 86.84(10) . . ?
N4 Cu1 N2 177.63(10) . . ?
N3 Cu1 N5 107.14(10) . . ?
N1 Cu1 N5 104.49(10) . . ?
N4 Cu1 N5 98.55(9) . . ?
N2 Cu1 N5 79.12(9) . . ?
O2 Cl1 O3 110.03(16) . . ?
O2 Cl1 O4 109.97(18) . . ?
O3 Cl1 O4 109.98(17) . . ?
O2 Cl1 O1 109.24(17) . . ?
O3 Cl1 O1 109.93(17) . . ?
O4 Cl1 O1 107.65(16) . . ?
O5 Cl2 O6 109.7(2) . . ?
O5 Cl2 O8 109.19(18) . . ?
O6 Cl2 O8 110.42(18) . . ?
O5 Cl2 O7 109.8(2) . . ?
O6 Cl2 O7 108.7(2) . . ?
O8 Cl2 O7 109.00(18) . . ?

loop_
_geom_bond_atom_site_label_1
_geom_bond_atom_site_label_2
_geom_bond_distance
_geom_bond_site_symmetry_2
_geom_bond_publ_flag
C1 N1 1.491(4) . ?
C1 C2 1.504(4) . ?
C1 H1A 0.9900 . ?
C1 H1B 0.9900 . ?
C2 N2 1.489(4) . ?
C2 H2A 0.9900 . ?
C2 H2B 0.9900 . ?
C3 N2 1.494(4) . ?
C3 C4 1.523(4) . ?
C3 H3A 0.9900 . ?
C3 H3B 0.9900 . ?
C4 C5 1.513(5) . ?
C4 H4A 0.9900 . ?
C4 H4B 0.9900 . ?
C5 N3 1.488(4) . ?
C5 H5A 0.9900 . ?
C5 H5B 0.9900 . ?
C6 N3 1.483(4) . ?
C6 C7 1.508(4) . ?
C6 H6A 0.9900 . ?
C6 H6B 0.9900 . ?
C7 N4 1.498(4) . ?
C7 H7A 0.9900 . ?
C7 H7B 0.9900 . ?
C8 N4 1.497(4) . ?
C8 C9 1.521(4) . ?
C8 H8A 0.9900 . ?
C8 H8B 0.9900 . ?
C9 C10 1.512(5) . ?
C9 H9A 0.9900 . ?
C9 H9B 0.9900 . ?
C10 N1 1.478(4) . ?
C10 H10A 0.9900 . ?
C10 H10B 0.9900 . ?
C11 N2 1.496(4) . ?
C11 C12 1.501(4) . ?
C11 H11A 0.9900 . ?
C11 H11B 0.9900 . ?
C12 N5 1.362(4) . ?
C12 C13 1.365(4) . ?
C13 N7 1.352(4) . ?
C13 H13 0.9500 . ?
C14 N7 1.479(4) . ?
C14 C15 1.510(4) . ?
C14 H14A 0.9900 . ?
C14 H14B 0.9900 . ?
C15 C20 1.383(5) . ?
C15 C16 1.385(4) . ?
C16 C17 1.390(5) . ?
C16 H16 0.9500 . ?
C17 C18 1.369(5) . ?
C17 H17 0.9500 . ?
C18 C19 1.375(6) . ?
C18 H18 0.9500 . ?
C19 C20 1.387(5) . ?
C19 H19 0.9500 . ?
C20 H20 0.9500 . ?
C21 C22 1.492(4) . ?
C21 N4 1.497(4) . ?
C21 H21A 0.9900 . ?
C21 H21B 0.9900 . ?
C22 N8 1.366(4) . ?
C22 C23 1.371(4) . ?
C23 N10 1.347(4) . ?
C23 H23 0.9500 . ?
C24 N10 1.474(4) . ?
C24 C25 1.509(5) . ?
C24 H24A 0.9900 . ?
C24 H24B 0.9900 . ?
C25 C26 1.386(5) . ?
C25 C30 1.389(4) . ?
C26 C27 1.378(5) . ?
C26 H26 0.9500 . ?
C27 C28 1.381(5) . ?
C27 H27 0.9500 . ?
C28 C29 1.378(5) . ?
C28 H28 0.9500 . ?
C29 C30 1.393(5) . ?
C29 H29 0.9500 . ?
C30 H30 0.9500 . ?
C31 C32 1.455(6) . ?
C31 H31A 0.9800 . ?
C31 H31B 0.9800 . ?
C31 H31C 0.9800 . ?
C32 N11 1.127(5) . ?
N1 Cu1 2.021(3) . ?
N1 H1N 0.83(3) . ?
N2 Cu1 2.085(2) . ?
N3 Cu1 1.998(3) . ?
N3 H3N 0.82(3) . ?
N4 Cu1 2.070(2) . ?
N5 N6 1.326(3) . ?
N5 Cu1 2.274(2) . ?
N6 N7 1.337(3) . ?
N8 N9 1.314(4) . ?
N9 N10 1.333(4) . ?
O1 Cl1 1.443(3) . ?
O2 Cl1 1.419(3) . ?
O3 Cl1 1.429(2) . ?
O4 Cl1 1.437(3) . ?
O5 Cl2 1.411(3) . ?
O6 Cl2 1.416(3) . ?
O7 Cl2 1.428(3) . ?
O8 Cl2 1.427(3) . ?

loop_
_geom_torsion_atom_site_label_1
_geom_torsion_atom_site_label_2
_geom_torsion_atom_site_label_3
_geom_torsion_atom_site_label_4
_geom_torsion
_geom_torsion_site_symmetry_1
_geom_torsion_site_symmetry_2
_geom_torsion_site_symmetry_3
_geom_torsion_site_symmetry_4
_geom_torsion_publ_flag
N1 C1 C2 N2 54.8(3) . . . . ?
N2 C3 C4 C5 63.8(4) . . . . ?
C3 C4 C5 N3 -66.0(4) . . . . ?
N3 C6 C7 N4 53.9(3) . . . . ?
N4 C8 C9 C10 69.0(4) . . . . ?
C8 C9 C10 N1 -65.2(4) . . . . ?
N2 C11 C12 N5 39.3(4) . . . . ?
N2 C11 C12 C13 -139.4(3) . . . . ?
N5 C12 C13 N7 -0.2(3) . . . . ?
C11 C12 C13 N7 178.6(3) . . . . ?
N7 C14 C15 C20 71.3(4) . . . . ?
N7 C14 C15 C16 -110.8(3) . . . . ?
C20 C15 C16 C17 -0.4(5) . . . . ?
C14 C15 C16 C17 -178.4(3) . . . . ?
C15 C16 C17 C18 -0.1(5) . . . . ?
C16 C17 C18 C19 0.8(5) . . . . ?
C17 C18 C19 C20 -0.9(6) . . . . ?
C16 C15 C20 C19 0.3(5) . . . . ?
C14 C15 C20 C19 178.2(3) . . . . ?
C18 C19 C20 C15 0.4(6) . . . . ?
N4 C21 C22 N8 99.9(3) . . . . ?
N4 C21 C22 C23 -81.6(4) . . . . ?
N8 C22 C23 N10 -0.1(3) . . . . ?
C21 C22 C23 N10 -178.7(3) . . . . ?
N10 C24 C25 C26 -63.4(4) . . . . ?
N10 C24 C25 C30 116.2(3) . . . . ?
C30 C25 C26 C27 0.2(5) . . . . ?
C24 C25 C26 C27 179.8(3) . . . . ?
C25 C26 C27 C28 0.5(6) . . . . ?
C26 C27 C28 C29 -0.1(6) . . . . ?
C27 C28 C29 C30 -0.9(5) . . . . ?
C26 C25 C30 C29 -1.2(5) . . . . ?
C24 C25 C30 C29 179.2(3) . . . . ?
C28 C29 C30 C25 1.6(5) . . . . ?
C9 C10 N1 C1 179.4(3) . . . . ?
C9 C10 N1 Cu1 57.5(3) . . . . ?
C2 C1 N1 C10 -166.3(3) . . . . ?
C2 C1 N1 Cu1 -39.1(3) . . . . ?
C1 C2 N2 C3 82.9(3) . . . . ?
C1 C2 N2 C11 -157.9(2) . . . . ?
C1 C2 N2 Cu1 -39.9(3) . . . . ?
C4 C3 N2 C2 -171.3(3) . . . . ?
C4 C3 N2 C11 69.6(3) . . . . ?
C4 C3 N2 Cu1 -55.3(3) . . . . ?
C12 C11 N2 C2 72.5(3) . . . . ?
C12 C11 N2 C3 -168.4(2) . . . . ?
C12 C11 N2 Cu1 -41.1(3) . . . . ?
C7 C6 N3 C5 -165.5(3) . . . . ?
C7 C6 N3 Cu1 -38.3(3) . . . . ?
C4 C5 N3 C6 -176.2(3) . . . . ?
C4 C5 N3 Cu1 61.1(3) . . . . ?
C22 C21 N4 C8 67.3(3) . . . . ?
C22 C21 N4 C7 -53.8(3) . . . . ?
C22 C21 N4 Cu1 -167.7(2) . . . . ?
C9 C8 N4 C21 64.4(3) . . . . ?
C9 C8 N4 C7 -174.7(3) . . . . ?
C9 C8 N4 Cu1 -60.4(3) . . . . ?
C6 C7 N4 C21 -158.6(3) . . . . ?
C6 C7 N4 C8 79.1(3) . . . . ?
C6 C7 N4 Cu1 -40.0(3) . . . . ?
C13 C12 N5 N6 0.4(3) . . . . ?
C11 C12 N5 N6 -178.6(3) . . . . ?
C13 C12 N5 Cu1 161.7(2) . . . . ?
C11 C12 N5 Cu1 -17.4(3) . . . . ?
C12 N5 N6 N7 -0.4(3) . . . . ?
Cu1 N5 N6 N7 -153.3(2) . . . . ?
N5 N6 N7 C13 0.3(3) . . . . ?
N5 N6 N7 C14 171.9(2) . . . . ?
C12 C13 N7 N6 -0.1(3) . . . . ?
C12 C13 N7 C14 -170.8(3) . . . . ?
C15 C14 N7 N6 67.4(4) . . . . ?
C15 C14 N7 C13 -122.5(3) . . . . ?
C23 C22 N8 N9 0.0(3) . . . . ?
C21 C22 N8 N9 178.8(3) . . . . ?
C22 N8 N9 N10 0.1(3) . . . . ?
N8 N9 N10 C23 -0.1(4) . . . . ?
N8 N9 N10 C24 175.8(3) . . . . ?
C22 C23 N10 N9 0.1(3) . . . . ?
C22 C23 N10 C24 -175.2(3) . . . . ?
C25 C24 N10 N9 -63.7(4) . . . . ?
C25 C24 N10 C23 111.3(4) . . . . ?
C6 N3 Cu1 N1 -80.2(3) . . . . ?
C5 N3 Cu1 N1 43.7(3) . . . . ?
C6 N3 Cu1 N4 13.0(2) . . . . ?
C5 N3 Cu1 N4 136.9(2) . . . . ?
C6 N3 Cu1 N2 -169.4(2) . . . . ?
C5 N3 Cu1 N2 -45.5(2) . . . . ?
C6 N3 Cu1 N5 111.0(2) . . . . ?
C5 N3 Cu1 N5 -125.1(2) . . . . ?
C10 N1 Cu1 N3 46.4(3) . . . . ?
C1 N1 Cu1 N3 -77.4(3) . . . . ?
C10 N1 Cu1 N4 -44.7(2) . . . . ?
C1 N1 Cu1 N4 -168.52(19) . . . . ?
C10 N1 Cu1 N2 137.5(2) . . . . ?
C1 N1 Cu1 N2 13.6(2) . . . . ?
C10 N1 Cu1 N5 -144.6(2) . . . . ?
C1 N1 Cu1 N5 91.5(2) . . . . ?
C21 N4 Cu1 N3 131.86(19) . . . . ?
C8 N4 Cu1 N3 -103.1(2) . . . . ?
C7 N4 Cu1 N3 14.68(18) . . . . ?
C21 N4 Cu1 N1 -80.39(19) . . . . ?
C8 N4 Cu1 N1 44.6(2) . . . . ?
C7 N4 Cu1 N1 162.44(18) . . . . ?
C21 N4 Cu1 N2 36(2) . . . . ?
C8 N4 Cu1 N2 161(2) . . . . ?
C7 N4 Cu1 N2 -81(2) . . . . ?
C21 N4 Cu1 N5 24.96(19) . . . . ?
C8 N4 Cu1 N5 149.99(19) . . . . ?
C7 N4 Cu1 N5 -92.21(18) . . . . ?
C2 N2 Cu1 N3 161.83(19) . . . . ?
C3 N2 Cu1 N3 42.9(2) . . . . ?
C11 N2 Cu1 N3 -81.3(2) . . . . ?
C2 N2 Cu1 N1 14.09(19) . . . . ?
C3 N2 Cu1 N1 -104.8(2) . . . . ?
C11 N2 Cu1 N1 130.95(19) . . . . ?
C2 N2 Cu1 N4 -102(2) . . . . ?
C3 N2 Cu1 N4 139(2) . . . . ?
C11 N2 Cu1 N4 15(2) . . . . ?
C2 N2 Cu1 N5 -91.32(18) . . . . ?
C3 N2 Cu1 N5 149.7(2) . . . . ?
C11 N2 Cu1 N5 25.54(18) . . . . ?
N6 N5 Cu1 N3 -122.0(3) . . . . ?
C12 N5 Cu1 N3 84.9(2) . . . . ?
N6 N5 Cu1 N1 64.1(3) . . . . ?
C12 N5 Cu1 N1 -89.0(2) . . . . ?
N6 N5 Cu1 N4 -32.5(3) . . . . ?
C12 N5 Cu1 N4 174.42(19) . . . . ?
N6 N5 Cu1 N2 148.0(3) . . . . ?
C12 N5 Cu1 N2 -5.13(19) . . . . ?
